data_4306719
loop_
_publ_author_name
'Karl S. Hagen'
'Mohammad Uddin'

_publ_contact_author_address
;
Department of Chemistry
Emory University
Atlanta, GA 30322
USA
;
_publ_contact_author_email khagen@emory.edu
_publ_contact_author_fax 1-404-727-6556
_publ_contact_author_name 'Karl S. Hagen'
_publ_contact_author_phone 1-404-727-6586
_publ_section_title
;
A Continuous Symmetry Measure of [4Fe-4S]+ Core Distortions and Analysis
of Supramolecular Synthons in Crystal Structures of
(Et4N)3[Fe4S4Cl4].Et4NCl at 100 and 295 K
;
_journal_name_full 'Inorganic Chemistry'
_journal_page_first 11807
_journal_page_last 11815
_journal_paper_doi 10.1021/ic801533q
_journal_volume 47
_journal_year 2008
_chemical_formula_moiety '4(C8 H20 N), Cl4 Fe4 S4, Cl'
_chemical_formula_sum 'C32 H80 Cl5 Fe4 N4 S4'
_chemical_formula_weight 1049.89
_chemical_name_common (Et4N)3[Fe4S4Cl4].Et4NCl
_chemical_name_systematic 'tetrakis(Tetraethylammonium) tetrakis((\m~3~-sulfido)-chloro-iron) chloride'
_space_group_IT_number 114
_symmetry_cell_setting tetragonal
_symmetry_Int_Tables_number 114
_symmetry_space_group_name_Hall 'P -4 2n'
_symmetry_space_group_name_H-M 'P -4 21 c'
_atom_sites_solution_hydrogens geom
_atom_sites_solution_primary direct
_atom_sites_solution_secondary difmap
_audit_creation_method SHELXL-97
_cell_angle_alpha 90.00
_cell_angle_beta 90.00
_cell_angle_gamma 90.00
_cell_formula_units_Z 2
_cell_length_a 12.2784(3)
_cell_length_b 12.2784(3)
_cell_length_c 16.2649(9)
_cell_measurement_reflns_used 7190
_cell_measurement_temperature 100(2)
_cell_measurement_theta_max 29.82
_cell_measurement_theta_min 2.35
_cell_volume 2452.08(16)
_computing_cell_refinement 'Bruker SAINT'
_computing_data_collection 'Bruker APEX2'
_computing_data_reduction 'Bruker SAINT'
_computing_molecular_graphics 'Bruker SHELXTL'
_computing_publication_material 'Bruker SHELXTL'
_computing_structure_refinement 'SHELXL-97 (Sheldrick, 2008)'
_computing_structure_solution 'SHELXS-97 (Sheldrick, 2008)'
_diffrn_ambient_temperature 100(2)
_diffrn_detector_area_resol_mean 8.333
_diffrn_measured_fraction_theta_full 0.998
_diffrn_measured_fraction_theta_max 0.998
_diffrn_measurement_device_type 'Bruker APEX-II CCD'
_diffrn_measurement_method '\f and \w scans'
_diffrn_radiation_monochromator graphite
_diffrn_radiation_probe x-ray
_diffrn_radiation_source 'fine-focus sealed tube'
_diffrn_radiation_type MoK\a
_diffrn_radiation_wavelength 0.71073
_diffrn_reflns_av_R_equivalents 0.0666
_diffrn_reflns_av_sigmaI/netI 0.0607
_diffrn_reflns_limit_h_max 12
_diffrn_reflns_limit_h_min -17
_diffrn_reflns_limit_k_max 17
_diffrn_reflns_limit_k_min -17
_diffrn_reflns_limit_l_max 21
_diffrn_reflns_limit_l_min -22
_diffrn_reflns_number 19608
_diffrn_reflns_theta_full 29.99
_diffrn_reflns_theta_max 29.99
_diffrn_reflns_theta_min 2.08
_exptl_absorpt_coefficient_mu 1.629
_exptl_absorpt_correction_T_max 0.8945
_exptl_absorpt_correction_T_min 0.6494
_exptl_absorpt_correction_type integration
_exptl_absorpt_process_details Xprep
_exptl_crystal_colour black
_exptl_crystal_density_diffrn 1.422
_exptl_crystal_density_method 'not measured'
_exptl_crystal_description arrowhead
_exptl_crystal_F_000 1106
_exptl_crystal_size_max 0.29
_exptl_crystal_size_mid 0.10
_exptl_crystal_size_min 0.07
_refine_diff_density_max 0.614
_refine_diff_density_min -0.316
_refine_diff_density_rms 0.093
_refine_ls_abs_structure_details 'Flack H D (1983), Acta Cryst. A39, 876-881'
_refine_ls_abs_structure_Flack 0.02(2)
_refine_ls_extinction_method none
_refine_ls_goodness_of_fit_ref 0.960
_refine_ls_hydrogen_treatment mixed
_refine_ls_matrix_type full
_refine_ls_number_parameters 111
_refine_ls_number_reflns 3571
_refine_ls_number_restraints 0
_refine_ls_restrained_S_all 0.960
_refine_ls_R_factor_all 0.0504
_refine_ls_R_factor_gt 0.0426
_refine_ls_shift/su_max 0.001
_refine_ls_shift/su_mean 0.000
_refine_ls_structure_factor_coef Fsqd
_refine_ls_weighting_details 'calc w=1/[\s^2^(Fo^2^)+(0.0380P)^2^+0.0000P] where P=(Fo^2^+2Fc^2^)/3'
_refine_ls_weighting_scheme calc
_refine_ls_wR_factor_gt 0.0839
_refine_ls_wR_factor_ref 0.0862
_reflns_number_gt 3112
_reflns_number_total 3571
_reflns_threshold_expression >2sigma(I)
_cod_data_source_file ic801533q_si_001_5.cif
_cod_data_source_block 1c-musphcf
_cod_database_code 4306719

loop_
_symmetry_equiv_pos_as_xyz
'x, y, z'
'-x, -y, z'
'y, -x, -z'
'-y, x, -z'
'-x+1/2, y+1/2, -z+1/2'
'x+1/2, -y+1/2, -z+1/2'
'-y+1/2, -x+1/2, z+1/2'
'y+1/2, x+1/2, z+1/2'

loop_
_atom_site_label
_atom_site_type_symbol
_atom_site_fract_x
_atom_site_fract_y
_atom_site_fract_z
_atom_site_U_iso_or_equiv
_atom_site_adp_type
_atom_site_occupancy
_atom_site_symmetry_multiplicity
_atom_site_calc_flag
_atom_site_refinement_flags
_atom_site_disorder_assembly
_atom_site_disorder_group
Fe1 Fe 0.39258(3) 0.53470(4) 0.56044(3) 0.02147(11) Uani 1 1 d . . .
S1 S 0.54557(6) 0.64230(6) 0.57774(5) 0.02384(17) Uani 1 1 d . . .
Cl1 Cl 0.25345(7) 0.57942(7) 0.64761(6) 0.0369(2) Uani 1 1 d . . .
Cl2 Cl 0.0000 0.0000 0.5000 0.0275(3) Uani 1 4 d S . .
N1 N 0.0821(2) 0.2584(2) 0.65112(16) 0.0227(5) Uani 1 1 d . . .
C3 C 0.0562(3) 0.3604(3) 0.7001(2) 0.0266(7) Uani 1 1 d . . .
H3A H 0.0934 0.4228 0.6737 0.032 Uiso 1 1 calc R . .
H3B H -0.0231 0.3739 0.6966 0.032 Uiso 1 1 calc R . .
C4 C 0.0882(3) 0.3579(3) 0.7899(2) 0.0308(7) Uani 1 1 d . . .
H4A H 0.0681 0.4271 0.8159 0.046 Uiso 1 1 calc R . .
H4B H 0.1671 0.3472 0.7945 0.046 Uiso 1 1 calc R . .
H4C H 0.0503 0.2980 0.8175 0.046 Uiso 1 1 calc R . .
C1 C 0.0278(3) 0.1586(2) 0.6876(2) 0.0241(7) Uani 1 1 d . . .
H1A H 0.0488 0.0943 0.6545 0.029 Uiso 1 1 calc R . .
H1B H 0.0566 0.1475 0.7439 0.029 Uiso 1 1 calc R . .
C2 C -0.0954(3) 0.1633(3) 0.6921(2) 0.0345(8) Uani 1 1 d . . .
H2A H -0.1231 0.0957 0.7162 0.052 Uiso 1 1 calc R . .
H2B H -0.1252 0.1722 0.6366 0.052 Uiso 1 1 calc R . .
H2C H -0.1175 0.2252 0.7263 0.052 Uiso 1 1 calc R . .
C5 C 0.2046(3) 0.2400(3) 0.6529(2) 0.0303(8) Uani 1 1 d . . .
H5A H 0.2412 0.3080 0.6352 0.036 Uiso 1 1 calc R . .
H5B H 0.2269 0.2255 0.7104 0.036 Uiso 1 1 calc R . .
C6 C 0.2447(3) 0.1477(3) 0.5995(3) 0.0456(10) Uani 1 1 d . . .
H6A H 0.3240 0.1415 0.6047 0.068 Uiso 1 1 calc R . .
H6B H 0.2256 0.1623 0.5421 0.068 Uiso 1 1 calc R . .
H6C H 0.2105 0.0795 0.6172 0.068 Uiso 1 1 calc R . .
C7 C 0.0406(3) 0.2766(3) 0.5646(2) 0.0324(7) Uani 1 1 d . . .
H7A H 0.0412 0.2060 0.5352 0.039 Uiso 1 1 calc R . .
H7B H -0.0361 0.3013 0.5678 0.039 Uiso 1 1 calc R . .
C8 C 0.1043(4) 0.3584(3) 0.5146(2) 0.0490(11) Uani 1 1 d . . .
H8A H 0.0719 0.3649 0.4597 0.073 Uiso 1 1 calc R . .
H8B H 0.1800 0.3340 0.5095 0.073 Uiso 1 1 calc R . .
H8C H 0.1024 0.4294 0.5420 0.073 Uiso 1 1 calc R . .

loop_
_atom_site_aniso_label
_atom_site_aniso_U_11
_atom_site_aniso_U_22
_atom_site_aniso_U_33
_atom_site_aniso_U_23
_atom_site_aniso_U_13
_atom_site_aniso_U_12
Fe1 0.0186(2) 0.0237(2) 0.0222(2) -0.00217(19) 0.00089(19) -0.00061(17)
S1 0.0217(4) 0.0246(4) 0.0253(4) -0.0062(3) -0.0001(3) -0.0024(3)
Cl1 0.0261(4) 0.0409(5) 0.0436(5) -0.0173(4) 0.0107(4) -0.0046(4)
Cl2 0.0284(5) 0.0284(5) 0.0256(8) 0.000 0.000 0.000
N1 0.0226(13) 0.0261(13) 0.0193(13) -0.0020(11) 0.0005(11) -0.0037(11)
C3 0.0301(17) 0.0238(16) 0.0261(16) -0.0040(13) -0.0033(14) 0.0009(13)
C4 0.039(2) 0.0267(16) 0.0265(17) -0.0052(14) 0.0033(15) -0.0005(15)
C1 0.0245(16) 0.0244(15) 0.0234(16) 0.0008(12) 0.0028(13) -0.0054(14)
C2 0.0251(18) 0.0343(19) 0.044(2) 0.0091(17) 0.0090(16) -0.0029(15)
C5 0.0219(16) 0.0348(19) 0.0343(19) -0.0038(16) 0.0007(14) -0.0058(14)
C6 0.0305(19) 0.044(2) 0.063(3) -0.023(2) 0.0142(19) -0.0090(18)
C7 0.0411(19) 0.0383(17) 0.0176(15) 0.0022(15) -0.0071(16) -0.0107(16)
C8 0.069(3) 0.055(2) 0.0224(18) 0.0069(18) -0.0081(19) -0.030(2)

loop_
_atom_type_symbol
_atom_type_description
_atom_type_scat_dispersion_real
_atom_type_scat_dispersion_imag
_atom_type_scat_source
C C 0.0033 0.0016 'International Tables Vol C Tables 4.2.6.8 and 6.1.1.4'
H H 0.0000 0.0000 'International Tables Vol C Tables 4.2.6.8 and 6.1.1.4'
N N 0.0061 0.0033 'International Tables Vol C Tables 4.2.6.8 and 6.1.1.4'
S S 0.1246 0.1234 'International Tables Vol C Tables 4.2.6.8 and 6.1.1.4'
Cl Cl 0.1484 0.1585 'International Tables Vol C Tables 4.2.6.8 and 6.1.1.4'
Fe Fe 0.3463 0.8444 'International Tables Vol C Tables 4.2.6.8 and 6.1.1.4'

loop_
_exptl_crystal_face_index_h
_exptl_crystal_face_index_k
_exptl_crystal_face_index_l
_exptl_crystal_face_perp_dist
0.00 0.00 -1.00 0.1310
0.00 0.00 1.00 0.1390
1.00 1.00 0.00 0.0560
-1.00 1.00 0.00 0.0410
1.00 -1.00 0.00 0.0320
1.00 -1.00 1.00 0.0460
-1.00 -1.00 0.00 0.0460

loop_
_geom_angle_atom_site_label_1
_geom_angle_atom_site_label_2
_geom_angle_atom_site_label_3
_geom_angle
_geom_angle_site_symmetry_1
_geom_angle_site_symmetry_3
_geom_angle_publ_flag
Cl1 Fe1 S1 117.03(4) . 4_656 y
Cl1 Fe1 S1 113.20(3) . . y
S1 Fe1 S1 103.75(3) 4_656 . y
Cl1 Fe1 S1 113.23(4) . 2_665 y
S1 Fe1 S1 103.58(3) 4_656 2_665 y
S1 Fe1 S1 104.74(3) . 2_665 y
Cl1 Fe1 Fe1 141.68(3) . 2_665 ?
S1 Fe1 Fe1 101.29(2) 4_656 2_665 ?
S1 Fe1 Fe1 53.34(2) . 2_665 ?
S1 Fe1 Fe1 53.16(2) 2_665 2_665 ?
Cl1 Fe1 Fe1 146.12(3) . 4_656 ?
S1 Fe1 Fe1 53.29(3) 4_656 4_656 ?
S1 Fe1 Fe1 100.60(2) . 4_656 ?
S1 Fe1 Fe1 52.53(2) 2_665 4_656 ?
Fe1 Fe1 Fe1 60.051(9) 2_665 4_656 ?
Cl1 Fe1 Fe1 146.23(3) . 3_566 ?
S1 Fe1 Fe1 53.43(3) 4_656 3_566 ?
S1 Fe1 Fe1 52.57(2) . 3_566 ?
S1 Fe1 Fe1 100.46(2) 2_665 3_566 ?
Fe1 Fe1 Fe1 60.051(9) 2_665 3_566 ?
Fe1 Fe1 Fe1 59.902(19) 4_656 3_566 ?
Fe1 S1 Fe1 74.14(3) 3_566 . y
Fe1 S1 Fe1 74.04(3) 3_566 2_665 y
Fe1 S1 Fe1 73.50(3) . 2_665 y
C7 N1 C1 109.6(2) . . ?
C7 N1 C3 107.2(2) . . ?
C1 N1 C3 111.7(2) . . ?
C7 N1 C5 111.9(3) . . ?
C1 N1 C5 107.9(2) . . ?
C3 N1 C5 108.6(2) . . ?
C4 C3 N1 115.8(3) . . ?
C4 C3 H3A 108.3 . . ?
N1 C3 H3A 108.3 . . ?
C4 C3 H3B 108.3 . . ?
N1 C3 H3B 108.3 . . ?
H3A C3 H3B 107.4 . . ?
C3 C4 H4A 109.5 . . ?
C3 C4 H4B 109.5 . . ?
H4A C4 H4B 109.5 . . ?
C3 C4 H4C 109.5 . . ?
H4A C4 H4C 109.5 . . ?
H4B C4 H4C 109.5 . . ?
C2 C1 N1 115.2(3) . . ?
C2 C1 H1A 108.5 . . ?
N1 C1 H1A 108.5 . . ?
C2 C1 H1B 108.5 . . ?
N1 C1 H1B 108.5 . . ?
H1A C1 H1B 107.5 . . ?
C1 C2 H2A 109.5 . . ?
C1 C2 H2B 109.5 . . ?
H2A C2 H2B 109.5 . . ?
C1 C2 H2C 109.5 . . ?
H2A C2 H2C 109.5 . . ?
H2B C2 H2C 109.5 . . ?
C6 C5 N1 115.0(3) . . ?
C6 C5 H5A 108.5 . . ?
N1 C5 H5A 108.5 . . ?
C6 C5 H5B 108.5 . . ?
N1 C5 H5B 108.5 . . ?
H5A C5 H5B 107.5 . . ?
C5 C6 H6A 109.5 . . ?
C5 C6 H6B 109.5 . . ?
H6A C6 H6B 109.5 . . ?
C5 C6 H6C 109.5 . . ?
H6A C6 H6C 109.5 . . ?
H6B C6 H6C 109.5 . . ?
C8 C7 N1 115.1(3) . . ?
C8 C7 H7A 108.5 . . ?
N1 C7 H7A 108.5 . . ?
C8 C7 H7B 108.5 . . ?
N1 C7 H7B 108.5 . . ?
H7A C7 H7B 107.5 . . ?
C7 C8 H8A 109.5 . . ?
C7 C8 H8B 109.5 . . ?
H8A C8 H8B 109.5 . . ?
C7 C8 H8C 109.5 . . ?
H8A C8 H8C 109.5 . . ?
H8B C8 H8C 109.5 . . ?

loop_
_geom_bond_atom_site_label_1
_geom_bond_atom_site_label_2
_geom_bond_distance
_geom_bond_site_symmetry_2
_geom_bond_publ_flag
Fe1 Cl1 2.2870(9) . y
Fe1 S1 2.2917(9) 4_656 y
Fe1 S1 2.3137(9) . y
Fe1 S1 2.3192(9) 2_665 y
Fe1 Fe1 2.7721(8) 2_665 y
Fe1 Fe1 2.7763(8) 4_656 y
Fe1 Fe1 2.7763(8) 3_566 y
S1 Fe1 2.2918(9) 3_566 y
S1 Fe1 2.3192(9) 2_665 y
N1 C7 1.513(4) . ?
N1 C1 1.516(4) . ?
N1 C3 1.518(4) . ?
N1 C5 1.522(4) . ?
C3 C4 1.513(5) . ?
C3 H3A 0.9900 . ?
C3 H3B 0.9900 . ?
C4 H4A 0.9800 . ?
C4 H4B 0.9800 . ?
C4 H4C 0.9800 . ?
C1 C2 1.516(4) . ?
C1 H1A 0.9900 . ?
C1 H1B 0.9900 . ?
C2 H2A 0.9800 . ?
C2 H2B 0.9800 . ?
C2 H2C 0.9800 . ?
C5 C6 1.510(5) . ?
C5 H5A 0.9900 . ?
C5 H5B 0.9900 . ?
C6 H6A 0.9800 . ?
C6 H6B 0.9800 . ?
C6 H6C 0.9800 . ?
C7 C8 1.511(5) . ?
C7 H7A 0.9900 . ?
C7 H7B 0.9900 . ?
C8 H8A 0.9800 . ?
C8 H8B 0.9800 . ?
C8 H8C 0.9800 . ?

loop_
_geom_hbond_atom_site_label_D
_geom_hbond_atom_site_label_H
_geom_hbond_atom_site_label_A
_geom_hbond_distance_DH
_geom_hbond_distance_HA
_geom_hbond_distance_DA
_geom_hbond_angle_DHA
_geom_hbond_site_symmetry_A
_geom_hbond_publ_flag
C3 H3A Cl1 0.99 2.78 3.718(3) 158.0 . y
C4 H4C S1 0.98 2.82 3.788(4) 170.0 5_546 y
C5 H5A S1 0.99 2.85 3.604(3) 133.9 2_665 y
C7 H7A Cl2 0.99 2.64 3.590(3) 160.3 . y
C1 H1A Cl2 0.99 2.83 3.636(3) 139.0 . y

loop_
_geom_torsion_atom_site_label_1
_geom_torsion_atom_site_label_2
_geom_torsion_atom_site_label_3
_geom_torsion_atom_site_label_4
_geom_torsion
_geom_torsion_site_symmetry_1
_geom_torsion_site_symmetry_2
_geom_torsion_site_symmetry_3
_geom_torsion_site_symmetry_4
_geom_torsion_publ_flag
Cl1 Fe1 S1 Fe1 -144.19(4) . . . 3_566 ?
S1 Fe1 S1 Fe1 -16.32(3) 4_656 . . 3_566 ?
S1 Fe1 S1 Fe1 92.00(4) 2_665 . . 3_566 ?
Fe1 Fe1 S1 Fe1 77.64(2) 2_665 . . 3_566 ?
Fe1 Fe1 S1 Fe1 38.21(3) 4_656 . . 3_566 ?
Cl1 Fe1 S1 Fe1 138.17(3) . . . 2_665 ?
S1 Fe1 S1 Fe1 -93.96(3) 4_656 . . 2_665 ?
S1 Fe1 S1 Fe1 14.36(5) 2_665 . . 2_665 ?
Fe1 Fe1 S1 Fe1 -39.43(3) 4_656 . . 2_665 ?
Fe1 Fe1 S1 Fe1 -77.64(2) 3_566 . . 2_665 ?
C7 N1 C3 C4 178.3(3) . . . . ?
C1 N1 C3 C4 58.2(4) . . . . ?
C5 N1 C3 C4 -60.7(4) . . . . ?
C7 N1 C1 C2 -58.9(4) . . . . ?
C3 N1 C1 C2 59.8(4) . . . . ?
C5 N1 C1 C2 179.1(3) . . . . ?
C7 N1 C5 C6 -55.9(4) . . . . ?
C1 N1 C5 C6 64.7(4) . . . . ?
C3 N1 C5 C6 -174.0(3) . . . . ?
C1 N1 C7 C8 -167.7(3) . . . . ?
C3 N1 C7 C8 70.9(4) . . . . ?
C5 N1 C7 C8 -48.0(4) . . . . ?
